data_6000502
loop_
_publ_author_name
'Simon, N.'
'Loiseau, T.'
'Ferey, G.'

_publ_section_title
;
 Synthesis and crystal structure of MIL-32: a new chiral layered
 aluminophosphate templated with non chiral tris(2-aminoethyl)amine:
 Al3(PO4)(4), N4C6H21, H2O
;
_journal_name_full 'Solid State Sciences'
_journal_page_first 389
_journal_page_last 395
_journal_volume 2
_journal_year 2000
_chemical_formula_sum 'C6 H23 Al3 N4 O17 P4'
_space_group_name_H-M_alt 'C 1 2 1'
_cell_angle_alpha 90.000
_cell_angle_beta 104.543
_cell_angle_gamma 90.000
_cell_length_a 19.1418
_cell_length_b 8.5274
_cell_length_c 14.5454
_cell_volume 2298.17
_cod_database_code 6000502

loop_
_atom_site_label
_atom_site_fract_x
_atom_site_fract_y
_atom_site_fract_z
? ? ? ?
